data_2243158
loop_
_publ_author_name
'Wellm, Carsten'
'N\"ather, Christian'

_publ_section_title
;
 Crystal structure, synthesis and thermal properties of
 bis(acetonitrile-\k<i>N</i>)bis(4-benzoylpyridine-\k<i>N</i>)bis(isothiocyanato-\k<i>N</i>)nickel(II)
;
_journal_coeditor_code LH5928
_journal_issue 11
_journal_name_full 'Acta Crystallographica Section E'
_journal_page_first 1685
_journal_page_last 1688
_journal_paper_doi 10.1107/S2056989019013756
_journal_volume 75
_journal_year 2019
_chemical_formula_iupac '[Ni (N C S)2 (C2 H2 N21)2 (C12 H9 N1 O1)2]'
_chemical_formula_moiety 'C30 H24 N6 Ni O2 S2'
_chemical_formula_sum 'C30 H24 N6 Ni O2 S2'
_chemical_formula_weight 623.38
_chemical_name_systematic
Bis(acetonitrile-\k<i>N</i>)bis(4-benzoylpyridine-\k<i>N</i>)bis(isothiocyanato-\k<i>N</i>)nickel(II)
_space_group_crystal_system triclinic
_space_group_IT_number 2
_space_group_name_Hall '-P 1'
_space_group_name_H-M_alt 'P -1'
_symmetry_space_group_name_Hall '-P 1'
_symmetry_space_group_name_H-M 'P -1'
_atom_sites_solution_hydrogens geom
_audit_creation_method SHELXL-2014
_cell_angle_alpha 65.540(4)
_cell_angle_beta 88.893(5)
_cell_angle_gamma 88.378(5)
_cell_formula_units_Z 1
_cell_length_a 7.2716(5)
_cell_length_b 10.4868(6)
_cell_length_c 10.8677(6)
_cell_measurement_reflns_used 9692
_cell_measurement_temperature 200(2)
_cell_measurement_theta_max 25.242
_cell_measurement_theta_min 2.059
_cell_volume 754.02(8)
_computing_cell_refinement
;
X-AREA (Stoe & Cie, 2008)
;
_computing_data_collection
;
X-AREA (Stoe & Cie, 2008)
;
_computing_data_reduction
;
X-AREA (Stoe & Cie, 2008)
;
_computing_molecular_graphics
;
XP in SHELXTL (Sheldrick, 2008) and DIAMOND (Brandenburg, 1999)
;
_computing_publication_material
;
publCIF (Westrip, 2010)
;
_computing_structure_refinement
;
SHELXL2014 (Sheldrick, 2015)
;
_computing_structure_solution
;
SHELXS97 (Sheldrick, 2008)
;
_diffrn_ambient_temperature 200(2)
_diffrn_measured_fraction_theta_full 0.997
_diffrn_measured_fraction_theta_max 0.998
_diffrn_measurement_device_type 'Stoe IPDS-2'
_diffrn_measurement_method 'omega scans'
_diffrn_radiation_type MoK\a
_diffrn_radiation_wavelength 0.71073
_diffrn_reflns_av_R_equivalents 0.0407
_diffrn_reflns_av_unetI/netI 0.0363
_diffrn_reflns_limit_h_max 9
_diffrn_reflns_limit_h_min -9
_diffrn_reflns_limit_k_max 13
_diffrn_reflns_limit_k_min -13
_diffrn_reflns_limit_l_max 13
_diffrn_reflns_limit_l_min -13
_diffrn_reflns_number 9692
_diffrn_reflns_theta_full 25.242
_diffrn_reflns_theta_max 26.994
_diffrn_reflns_theta_min 2.059
_exptl_absorpt_coefficient_mu 0.819
_exptl_absorpt_correction_T_max 0.9660
_exptl_absorpt_correction_T_min 0.8371
_exptl_absorpt_correction_type numerical
_exptl_absorpt_process_details
;
(X-SHAPE and X-RED32; Stoe & Cie, 2008)
;
_exptl_crystal_colour blue
_exptl_crystal_density_diffrn 1.373
_exptl_crystal_description needle
_exptl_crystal_F_000 322
_exptl_crystal_size_max 0.14
_exptl_crystal_size_mid 0.05
_exptl_crystal_size_min 0.04
_refine_diff_density_max 0.283
_refine_diff_density_min -0.403
_refine_ls_extinction_method none
_refine_ls_goodness_of_fit_ref 1.062
_refine_ls_hydrogen_treatment constr
_refine_ls_matrix_type full
_refine_ls_number_parameters 188
_refine_ls_number_reflns 3283
_refine_ls_number_restraints 0
_refine_ls_restrained_S_all 1.062
_refine_ls_R_factor_all 0.0629
_refine_ls_R_factor_gt 0.0460
_refine_ls_shift/su_max 0.001
_refine_ls_shift/su_mean 0.000
_refine_ls_structure_factor_coef Fsqd
_refine_ls_weighting_details 'w=1/[\s^2^(Fo^2^)+(0.0383P)^2^+0.2958P] where P=(Fo^2^+2Fc^2^)/3'
_refine_ls_weighting_scheme calc
_refine_ls_wR_factor_gt 0.0925
_refine_ls_wR_factor_ref 0.0996
_reflns_number_gt 2634
_reflns_number_total 3283
_reflns_threshold_expression 'I > 2\s(I)'
_cod_data_source_file lh5928sup1.cif
_cod_data_source_block I
_cod_database_code 2243158
_shelx_space_group_comment
;
The symmetry employed for this shelxl refinement is uniquely defined
by the following loop, which should always be used as a source of
symmetry information in preference to the above space-group names.
They are only intended as comments.
;
_shelxl_version_number 2.014

loop_
_space_group_symop_operation_xyz
'x, y, z'
'-x, -y, -z'

loop_
_atom_site_type_symbol
_atom_site_label
_atom_site_fract_x
_atom_site_fract_y
_atom_site_fract_z
_atom_site_U_iso_or_equiv
_atom_site_adp_type
_atom_site_calc_flag
_atom_site_occupancy
Ni Ni1 1.0000 0.5000 1.0000 0.04329(15) Uani d 1
N N1 1.1925(3) 0.6472(3) 0.9052(2) 0.0544(5) Uani d 1
C C1 1.2695(4) 0.7524(3) 0.8535(3) 0.0476(6) Uani d 1
S S1 1.38122(12) 0.89701(8) 0.77890(9) 0.0675(2) Uani d 1
N N11 0.8623(3) 0.5571(2) 0.8151(2) 0.0470(5) Uani d 1
C C11 0.9542(4) 0.5796(3) 0.6999(3) 0.0511(6) Uani d 1
H H11 1.0844 0.5686 0.7029 0.061 Uiso calc 1
C C12 0.8685(4) 0.6177(3) 0.5778(3) 0.0516(6) Uani d 1
H H12 0.9387 0.6322 0.4987 0.062 Uiso calc 1
C C13 0.6780(4) 0.6350(3) 0.5711(3) 0.0476(6) Uani d 1
C C14 0.5829(4) 0.6119(3) 0.6894(3) 0.0501(6) Uani d 1
H H14 0.4527 0.6230 0.6889 0.060 Uiso calc 1
C C15 0.6789(3) 0.5726(3) 0.8082(3) 0.0476(6) Uani d 1
H H15 0.6116 0.5558 0.8891 0.057 Uiso calc 1
C C16 0.5863(4) 0.6676(3) 0.4381(3) 0.0538(6) Uani d 1
C C17 0.4134(4) 0.7550(3) 0.4013(3) 0.0553(7) Uani d 1
C C18 0.3648(4) 0.8489(3) 0.4564(3) 0.0615(7) Uani d 1
H H18 0.4388 0.8554 0.5246 0.074 Uiso calc 1
C C19 0.2080(5) 0.9336(4) 0.4122(4) 0.0777(10) Uani d 1
H H19 0.1755 0.9989 0.4492 0.093 Uiso calc 1
C C20 0.0997(5) 0.9225(4) 0.3144(4) 0.0886(12) Uani d 1
H H20 -0.0074 0.9806 0.2840 0.106 Uiso calc 1
C C21 0.1459(5) 0.8281(4) 0.2610(4) 0.0868(12) Uani d 1
H H21 0.0694 0.8199 0.1949 0.104 Uiso calc 1
C C22 0.3025(5) 0.7452(3) 0.3024(3) 0.0700(8) Uani d 1
H H22 0.3350 0.6814 0.2637 0.084 Uiso calc 1
O O11 0.6554(3) 0.6210(2) 0.3620(2) 0.0687(6) Uani d 1
N N2 0.8453(3) 0.6523(2) 1.0367(2) 0.0540(6) Uani d 1
C C2 0.7727(4) 0.7466(3) 1.0432(3) 0.0518(6) Uani d 1
C C3 0.6820(5) 0.8675(3) 1.0510(3) 0.0715(9) Uani d 1
H H3A 0.7191 0.9524 0.9733 0.107 Uiso calc 1
H H3B 0.7171 0.8740 1.1348 0.107 Uiso calc 1
H H3C 0.5484 0.8581 1.0501 0.107 Uiso calc 1

loop_
_atom_site_aniso_label
_atom_site_aniso_U_11
_atom_site_aniso_U_22
_atom_site_aniso_U_33
_atom_site_aniso_U_12
_atom_site_aniso_U_13
_atom_site_aniso_U_23
Ni1 0.0442(3) 0.0443(3) 0.0446(3) 0.00743(19) -0.00183(19) -0.0221(2)
N1 0.0536(13) 0.0556(13) 0.0542(14) 0.0029(11) -0.0014(11) -0.0230(11)
C1 0.0488(14) 0.0509(15) 0.0481(15) 0.0079(12) -0.0038(12) -0.0259(12)
S1 0.0725(5) 0.0514(4) 0.0826(6) -0.0061(4) 0.0032(4) -0.0317(4)
N11 0.0465(11) 0.0490(12) 0.0479(12) 0.0070(9) -0.0016(9) -0.0230(10)
C11 0.0458(13) 0.0620(16) 0.0476(15) 0.0031(12) 0.0021(11) -0.0249(13)
C12 0.0515(14) 0.0575(15) 0.0472(15) 0.0018(12) 0.0033(12) -0.0233(12)
C13 0.0523(14) 0.0456(13) 0.0457(14) 0.0028(11) -0.0034(11) -0.0199(11)
C14 0.0475(13) 0.0547(15) 0.0508(15) 0.0052(11) -0.0033(12) -0.0249(12)
C15 0.0453(13) 0.0539(14) 0.0457(14) 0.0072(11) -0.0006(11) -0.0234(12)
C16 0.0590(16) 0.0534(15) 0.0479(15) -0.0010(12) -0.0051(13) -0.0197(12)
C17 0.0565(15) 0.0528(15) 0.0472(15) -0.0032(12) -0.0049(12) -0.0110(12)
C18 0.0587(17) 0.0571(16) 0.0586(18) 0.0031(13) -0.0003(14) -0.0141(14)
C19 0.069(2) 0.066(2) 0.080(2) 0.0120(16) 0.0040(18) -0.0139(17)
C20 0.061(2) 0.082(2) 0.089(3) 0.0105(18) -0.0111(19) -0.001(2)
C21 0.068(2) 0.089(3) 0.076(2) -0.0072(19) -0.0239(19) -0.006(2)
C22 0.074(2) 0.0656(19) 0.0601(19) -0.0066(16) -0.0159(16) -0.0149(15)
O11 0.0799(14) 0.0802(14) 0.0541(12) 0.0092(11) -0.0061(11) -0.0363(11)
N2 0.0574(13) 0.0568(13) 0.0527(13) 0.0123(11) -0.0055(11) -0.0282(11)
C2 0.0606(16) 0.0522(15) 0.0468(15) 0.0120(13) -0.0042(12) -0.0252(12)
C3 0.093(2) 0.0588(17) 0.067(2) 0.0288(17) -0.0073(17) -0.0328(15)

loop_
_atom_type_symbol
_atom_type_description
_atom_type_scat_dispersion_real
_atom_type_scat_dispersion_imag
_atom_type_scat_source
C C 0.0033 0.0016 'International Tables Vol C Tables 4.2.6.8 and 6.1.1.4'
H H 0.0000 0.0000 'International Tables Vol C Tables 4.2.6.8 and 6.1.1.4'
N N 0.0061 0.0033 'International Tables Vol C Tables 4.2.6.8 and 6.1.1.4'
Ni Ni 0.3393 1.1124 'International Tables Vol C Tables 4.2.6.8 and 6.1.1.4'
O O 0.0106 0.0060 'International Tables Vol C Tables 4.2.6.8 and 6.1.1.4'
S S 0.1246 0.1234 'International Tables Vol C Tables 4.2.6.8 and 6.1.1.4'

loop_
_geom_angle_atom_site_label_1
_geom_angle_atom_site_label_2
_geom_angle_atom_site_label_3
_geom_angle_site_symmetry_1
_geom_angle_site_symmetry_3
_geom_angle
_geom_angle_publ_flag
N1 Ni1 N1 2_767 . 180.0 y
N1 Ni1 N2 2_767 . 91.36(9) y
N1 Ni1 N2 . . 88.64(9) y
N1 Ni1 N2 2_767 2_767 88.64(9) y
N1 Ni1 N2 . 2_767 91.36(9) y
N2 Ni1 N2 . 2_767 180.0 y
N1 Ni1 N11 2_767 2_767 90.03(9) y
N1 Ni1 N11 . 2_767 89.97(9) y
N2 Ni1 N11 . 2_767 90.31(8) y
N2 Ni1 N11 2_767 2_767 89.69(8) y
N1 Ni1 N11 2_767 . 89.97(9) y
N1 Ni1 N11 . . 90.03(9) y
N2 Ni1 N11 . . 89.69(8) y
N2 Ni1 N11 2_767 . 90.31(8) y
N11 Ni1 N11 2_767 . 180.0 y
C1 N1 Ni1 . . 163.8(2) y
N1 C1 S1 . . 178.2(2) ?
C15 N11 C11 . . 117.3(2) ?
C15 N11 Ni1 . . 121.05(18) y
C11 N11 Ni1 . . 121.64(17) y
N11 C11 C12 . . 123.0(2) ?
N11 C11 H11 . . 118.5 ?
C12 C11 H11 . . 118.5 ?
C11 C12 C13 . . 119.4(3) ?
C11 C12 H12 . . 120.3 ?
C13 C12 H12 . . 120.3 ?
C14 C13 C12 . . 117.8(2) ?
C14 C13 C16 . . 123.6(2) ?
C12 C13 C16 . . 118.4(2) ?
C15 C14 C13 . . 119.3(2) ?
C15 C14 H14 . . 120.4 ?
C13 C14 H14 . . 120.4 ?
N11 C15 C14 . . 123.2(2) ?
N11 C15 H15 . . 118.4 ?
C14 C15 H15 . . 118.4 ?
O11 C16 C17 . . 121.0(3) ?
O11 C16 C13 . . 118.7(2) ?
C17 C16 C13 . . 120.3(2) ?
C18 C17 C22 . . 119.4(3) ?
C18 C17 C16 . . 122.7(3) ?
C22 C17 C16 . . 117.9(3) ?
C17 C18 C19 . . 120.1(3) ?
C17 C18 H18 . . 120.0 ?
C19 C18 H18 . . 120.0 ?
C20 C19 C18 . . 119.8(4) ?
C20 C19 H19 . . 120.1 ?
C18 C19 H19 . . 120.1 ?
C21 C20 C19 . . 120.3(3) ?
C21 C20 H20 . . 119.9 ?
C19 C20 H20 . . 119.9 ?
C20 C21 C22 . . 120.5(4) ?
C20 C21 H21 . . 119.8 ?
C22 C21 H21 . . 119.8 ?
C21 C22 C17 . . 120.0(4) ?
C21 C22 H22 . . 120.0 ?
C17 C22 H22 . . 120.0 ?
C2 N2 Ni1 . . 171.5(2) y
N2 C2 C3 . . 179.4(4) ?
C2 C3 H3A . . 109.5 ?
C2 C3 H3B . . 109.5 ?
H3A C3 H3B . . 109.5 ?
C2 C3 H3C . . 109.5 ?
H3A C3 H3C . . 109.5 ?
H3B C3 H3C . . 109.5 ?

loop_
_geom_bond_atom_site_label_1
_geom_bond_atom_site_label_2
_geom_bond_site_symmetry_2
_geom_bond_distance
_geom_bond_publ_flag
Ni1 N1 2_767 2.038(3) y
Ni1 N1 . 2.038(3) y
Ni1 N2 . 2.093(2) y
Ni1 N2 2_767 2.093(2) y
Ni1 N11 2_767 2.108(2) y
Ni1 N11 . 2.108(2) y
N1 C1 . 1.164(3) ?
C1 S1 . 1.626(3) ?
N11 C15 . 1.339(3) ?
N11 C11 . 1.343(3) ?
C11 C12 . 1.373(4) ?
C11 H11 . 0.9500 ?
C12 C13 . 1.391(4) ?
C12 H12 . 0.9500 ?
C13 C14 . 1.381(4) ?
C13 C16 . 1.505(4) ?
C14 C15 . 1.380(4) ?
C14 H14 . 0.9500 ?
C15 H15 . 0.9500 ?
C16 O11 . 1.217(3) ?
C16 C17 . 1.494(4) ?
C17 C18 . 1.383(4) ?
C17 C22 . 1.395(4) ?
C18 C19 . 1.390(4) ?
C18 H18 . 0.9500 ?
C19 C20 . 1.379(5) ?
C19 H19 . 0.9500 ?
C20 C21 . 1.371(6) ?
C20 H20 . 0.9500 ?
C21 C22 . 1.376(5) ?
C21 H21 . 0.9500 ?
C22 H22 . 0.9500 ?
N2 C2 . 1.135(3) ?
C2 C3 . 1.445(4) ?
C3 H3A . 0.9800 ?
C3 H3B . 0.9800 ?
C3 H3C . 0.9800 ?

loop_
_geom_hbond_atom_site_label_D
_geom_hbond_atom_site_label_H
_geom_hbond_atom_site_label_A
_geom_hbond_site_symmetry_A
_geom_hbond_distance_DH
_geom_hbond_distance_HA
_geom_hbond_distance_DA
_geom_hbond_angle_DHA
C3 H3B S1 2_777 0.98 2.98 3.662(3) 127.4

_cod_database_fobs_code 2243158
